data_1567401
loop_
_publ_author_name
'Kalra, Shweta'
'Pividori, Daniel'
'Fehn, Dominik'
'Dai, Chenshu'
'Dong, Shicheng'
'Yao, Shenglai'
'Zhu, Jun'
'Meyer, Karsten'
'Driess, Matthias'

_publ_section_title
;
 A bis(silylene)pyridine pincer ligand can stabilize mononuclear
 manganese(0) complexes: facile access to isolable analogues of the
 elusive d7-Mn(CO)5 radical
;
_journal_issue 29
_journal_name_full 'Chemical Science'
_journal_page_first 8634
_journal_page_last 8641
_journal_paper_doi 10.1039/D2SC03352F
_journal_volume 13
_journal_year 2022
_chemical_formula_sum 'C48 H82 Mn N7 P2 Si2'
_chemical_formula_weight 930.26
_space_group_crystal_system monoclinic
_space_group_IT_number 14
_space_group_name_Hall '-P 2ybc'
_space_group_name_H-M_alt 'P 1 21/c 1'
_atom_sites_solution_hydrogens mixed
_audit_block_doi 10.5517/ccdc.csd.cc2c13n6
_audit_creation_method 'CrysAlisPro 1.171.39.46 (Rigaku OD, 2018)'
_audit_update_record
;
2022-05-30 deposited with the CCDC.	2022-07-05 downloaded from the CCDC.
;
_cell_angle_alpha 90
_cell_angle_beta 92.402(2)
_cell_angle_gamma 90
_cell_formula_units_Z 4
_cell_length_a 13.5113(3)
_cell_length_b 13.8328(3)
_cell_length_c 28.2254(5)
_cell_measurement_reflns_used 8027
_cell_measurement_temperature 150(2)
_cell_measurement_theta_max 72.5790
_cell_measurement_theta_min 3.0970
_cell_volume 5270.67(19)
_computing_cell_refinement 'CrysAlisPro 1.171.39.46 (Rigaku OD, 2018)'
_computing_data_collection 'CrysAlisPro 1.171.39.46 (Rigaku OD, 2018)'
_computing_data_reduction 'CrysAlisPro 1.171.39.46 (Rigaku OD, 2018)'
_computing_structure_refinement 'SHELXL-2018/3 (Sheldrick, 2018)'
_diffrn_ambient_temperature 150(2)
_diffrn_measured_fraction_theta_full 1.000
_diffrn_measured_fraction_theta_max 1.000
_diffrn_measurement_device 'four-circle diffractometer'
_diffrn_measurement_device_type 'SuperNova, Single source at offset/far, Atlas'
_diffrn_radiation_monochromator mirror
_diffrn_radiation_type CuK\a
_diffrn_radiation_wavelength 1.54184
_diffrn_reflns_av_R_equivalents 0.0515
_diffrn_reflns_av_unetI/netI 0.0445
_diffrn_reflns_Laue_measured_fraction_full 1.000
_diffrn_reflns_Laue_measured_fraction_max 1.000
_diffrn_reflns_limit_h_max 16
_diffrn_reflns_limit_h_min -16
_diffrn_reflns_limit_k_max 16
_diffrn_reflns_limit_k_min -16
_diffrn_reflns_limit_l_max 27
_diffrn_reflns_limit_l_min -33
_diffrn_reflns_number 35838
_diffrn_reflns_point_group_measured_fraction_full 1.000
_diffrn_reflns_point_group_measured_fraction_max 1.000
_diffrn_reflns_theta_full 67.496
_diffrn_reflns_theta_max 67.496
_diffrn_reflns_theta_min 3.134
_exptl_absorpt_coefficient_mu 3.330
_exptl_absorpt_correction_T_max 1.00000
_exptl_absorpt_correction_T_min 0.31548
_exptl_absorpt_correction_type multi-scan
_exptl_absorpt_process_details
;
CrysAlisPro 1.171.39.46 (Rigaku Oxford Diffraction, 2018)
Empirical absorption correction using spherical harmonics,
 implemented in SCALE3 ABSPACK scaling algorithm.
;
_exptl_crystal_colour 'dark red'
_exptl_crystal_density_diffrn 1.172
_exptl_crystal_description rod
_exptl_crystal_F_000 2008
_exptl_crystal_size_max 0.252
_exptl_crystal_size_mid 0.086
_exptl_crystal_size_min 0.074
_refine_diff_density_max 0.531
_refine_diff_density_min -0.354
_refine_diff_density_rms 0.050
_refine_ls_extinction_method none
_refine_ls_goodness_of_fit_ref 1.024
_refine_ls_hydrogen_treatment mixed
_refine_ls_matrix_type full
_refine_ls_number_parameters 564
_refine_ls_number_reflns 9507
_refine_ls_number_restraints 0
_refine_ls_restrained_S_all 1.024
_refine_ls_R_factor_all 0.0654
_refine_ls_R_factor_gt 0.0445
_refine_ls_shift/su_max 0.001
_refine_ls_shift/su_mean 0.000
_refine_ls_structure_factor_coef Fsqd
_refine_ls_weighting_details 'w=1/[\s^2^(Fo^2^)+(0.0526P)^2^+2.5696P] where P=(Fo^2^+2Fc^2^)/3'
_refine_ls_weighting_scheme calc
_refine_ls_wR_factor_gt 0.1058
_refine_ls_wR_factor_ref 0.1198
_reflns_Friedel_coverage 0.000
_reflns_number_gt 7262
_reflns_number_total 9507
_reflns_threshold_expression 'I > 2\s(I)'
_cod_data_source_file d2sc03352f2.cif
_cod_data_source_block compound3
_cod_original_sg_symbol_H-M 'P 21/c'
_cod_database_code 1567401
_shelx_shelxl_version_number 2018/3
_shelx_space_group_comment
;
The symmetry employed for this shelxl refinement is uniquely defined
by the following loop, which should always be used as a source of
symmetry information in preference to the above space-group names.
They are only intended as comments.
;
_shelx_estimated_absorpt_t_min 0.487
_shelx_estimated_absorpt_t_max 0.791

loop_
_space_group_symop_operation_xyz
'x, y, z'
'-x, y+1/2, -z+1/2'
'-x, -y, -z'
'x, -y-1/2, z-1/2'

loop_
_atom_site_label
_atom_site_type_symbol
_atom_site_fract_x
_atom_site_fract_y
_atom_site_fract_z
_atom_site_U_iso_or_equiv
_atom_site_adp_type
_atom_site_occupancy
_atom_site_site_symmetry_order
_atom_site_calc_flag
_atom_site_refinement_flags_posn
_atom_site_refinement_flags_adp
_atom_site_refinement_flags_occupancy
_atom_site_disorder_assembly
_atom_site_disorder_group
Mn1 Mn 0.67950(3) 0.54674(3) 0.14844(2) 0.02950(11) Uani 1 1 d . . . . .
P1 P 0.69415(5) 0.53626(5) 0.07052(2) 0.03425(16) Uani 1 1 d . . . . .
P2 P 0.54527(5) 0.63769(5) 0.12950(2) 0.03623(16) Uani 1 1 d . . . . .
Si2 Si 0.81600(5) 0.62524(6) 0.17134(2) 0.03343(17) Uani 1 1 d . . . . .
Si1 Si 0.58634(5) 0.40626(5) 0.15251(2) 0.03096(16) Uani 1 1 d . . . . .
N1 N 0.65865(16) 0.54568(16) 0.22091(7) 0.0321(5) Uani 1 1 d . . . . .
N4 N 0.62864(17) 0.28196(16) 0.15100(7) 0.0349(5) Uani 1 1 d . . . . .
N3 N 0.79820(17) 0.64437(18) 0.23260(8) 0.0392(5) Uani 1 1 d . . . . .
C1 C 0.5847(2) 0.4912(2) 0.23968(9) 0.0368(6) Uani 1 1 d . . . . .
N2 N 0.54080(17) 0.42338(17) 0.21055(7) 0.0364(5) Uani 1 1 d . . . . .
N7 N 0.95220(17) 0.59743(18) 0.16736(8) 0.0395(5) Uani 1 1 d . . . . .
C11 C 0.3771(2) 0.4040(2) 0.10888(10) 0.0415(7) Uani 1 1 d . . . . .
H11 H 0.365580 0.468435 0.118951 0.050 Uiso 1 1 calc R U . . .
N6 N 0.88924(17) 0.73708(18) 0.15471(8) 0.0399(5) Uani 1 1 d . . . . .
C10 C 0.4713(2) 0.3627(2) 0.11670(9) 0.0362(6) Uani 1 1 d . . . . .
C45 C 0.6771(2) 0.4188(2) 0.04117(10) 0.0451(7) Uani 1 1 d . . . . .
H45A H 0.691243 0.425096 0.007536 0.068 Uiso 1 1 calc R U . . .
H45B H 0.608564 0.397184 0.044139 0.068 Uiso 1 1 calc R U . . .
H45C H 0.722340 0.371445 0.056141 0.068 Uiso 1 1 calc R U . . .
N5 N 0.6411(2) 0.16538(17) 0.09238(8) 0.0435(6) Uani 1 1 d . . . . .
C5 C 0.7150(2) 0.6037(2) 0.25102(9) 0.0376(6) Uani 1 1 d . . . . .
C43 C 0.5977(2) 0.6094(2) 0.03851(9) 0.0411(7) Uani 1 1 d . . . . .
H43A H 0.621953 0.676239 0.034107 0.049 Uiso 1 1 calc R U . . .
H43B H 0.582215 0.581111 0.006857 0.049 Uiso 1 1 calc R U . . .
C15 C 0.4869(2) 0.2694(2) 0.09968(9) 0.0369(6) Uani 1 1 d . . . . .
C14 C 0.4090(2) 0.2169(2) 0.07805(10) 0.0457(7) Uani 1 1 d . . . . .
H14 H 0.419657 0.152515 0.067681 0.055 Uiso 1 1 calc R U . . .
C13 C 0.3167(2) 0.2584(3) 0.07177(11) 0.0517(8) Uani 1 1 d . . . . .
H13 H 0.263855 0.222408 0.057142 0.062 Uiso 1 1 calc R U . . .
C21 C 0.7188(2) 0.2436(2) 0.17674(10) 0.0447(7) Uani 1 1 d . . . . .
C25 C 0.9710(2) 0.6854(2) 0.15097(9) 0.0393(6) Uani 1 1 d . . . . .
C2 C 0.5581(2) 0.5040(2) 0.28663(10) 0.0477(7) Uani 1 1 d . . . . .
H2 H 0.505358 0.467518 0.298919 0.057 Uiso 1 1 calc R U . . .
C42 C 0.5047(2) 0.6106(2) 0.06757(9) 0.0405(7) Uani 1 1 d . . . . .
H42A H 0.471122 0.547067 0.065701 0.049 Uiso 1 1 calc R U . . .
H42B H 0.457974 0.660721 0.055344 0.049 Uiso 1 1 calc R U . . .
C16 C 0.5887(2) 0.23112(19) 0.11165(9) 0.0364(6) Uani 1 1 d . . . . .
C12 C 0.3006(2) 0.3519(3) 0.08662(10) 0.0504(8) Uani 1 1 d . . . . .
H12 H 0.237151 0.380682 0.081619 0.060 Uiso 1 1 calc R U . . .
C23 C 0.8108(2) 0.2530(3) 0.14737(12) 0.0574(9) Uani 1 1 d . . . . .
H23A H 0.804001 0.210675 0.119570 0.086 Uiso 1 1 calc R U . . .
H23B H 0.869524 0.234111 0.166718 0.086 Uiso 1 1 calc R U . . .
H23C H 0.817706 0.320136 0.136989 0.086 Uiso 1 1 calc R U . . .
C41 C 0.5480(2) 0.7709(2) 0.12574(12) 0.0493(8) Uani 1 1 d . . . . .
H41A H 0.482270 0.794700 0.115383 0.074 Uiso 1 1 calc R U . . .
H41B H 0.596627 0.790729 0.102861 0.074 Uiso 1 1 calc R U . . .
H41C H 0.566432 0.797839 0.156973 0.074 Uiso 1 1 calc R U . . .
C44 C 0.8065(2) 0.5731(3) 0.04079(10) 0.0498(8) Uani 1 1 d . . . . .
H44A H 0.860462 0.528118 0.049267 0.075 Uiso 1 1 calc R U . . .
H44B H 0.825387 0.638528 0.050889 0.075 Uiso 1 1 calc R U . . .
H44C H 0.793616 0.572151 0.006370 0.075 Uiso 1 1 calc R U . . .
C26 C 1.0649(2) 0.7197(2) 0.13036(11) 0.0473(7) Uani 1 1 d . . . . .
C17 C 0.6246(3) 0.1101(2) 0.04870(10) 0.0477(8) Uani 1 1 d . . . . .
C4 C 0.6885(2) 0.6192(2) 0.29797(10) 0.0498(8) Uani 1 1 d . . . . .
H4 H 0.724871 0.663239 0.317810 0.060 Uiso 1 1 calc R U . . .
C22 C 0.7361(2) 0.3015(2) 0.22252(11) 0.0515(8) Uani 1 1 d . . . . .
H22A H 0.742595 0.370246 0.214835 0.077 Uiso 1 1 calc R U . . .
H22B H 0.796842 0.278974 0.239176 0.077 Uiso 1 1 calc R U . . .
H22C H 0.679777 0.292435 0.242864 0.077 Uiso 1 1 calc R U . . .
C8 C 0.4738(2) 0.3523(2) 0.23079(10) 0.0471(7) Uani 1 1 d . . . . .
H8A H 0.500002 0.334734 0.262911 0.056 Uiso 1 1 calc R U . . .
H8B H 0.474111 0.293115 0.211090 0.056 Uiso 1 1 calc R U . . .
C31 C 1.0827(3) 0.7025(3) 0.08313(12) 0.0571(9) Uani 1 1 d . . . . .
H31 H 1.036440 0.666648 0.063876 0.069 Uiso 1 1 calc R U . . .
C19 C 0.5775(3) 0.1666(2) 0.00641(10) 0.0508(8) Uani 1 1 d . . . . .
H19A H 0.506971 0.176891 0.011456 0.076 Uiso 1 1 calc R U . . .
H19B H 0.584979 0.129615 -0.022839 0.076 Uiso 1 1 calc R U . . .
H19C H 0.610663 0.229271 0.003724 0.076 Uiso 1 1 calc R U . . .
C9 C 0.3676(2) 0.3858(3) 0.23439(12) 0.0582(9) Uani 1 1 d . . . . .
H9A H 0.366077 0.444400 0.253853 0.087 Uiso 1 1 calc R U . . .
H9B H 0.328836 0.334879 0.249044 0.087 Uiso 1 1 calc R U . . .
H9C H 0.339330 0.399790 0.202591 0.087 Uiso 1 1 calc R U . . .
C6 C 0.8646(2) 0.7018(3) 0.26438(10) 0.0513(8) Uani 1 1 d . . . . .
H6A H 0.824142 0.748531 0.281790 0.062 Uiso 1 1 calc R U . . .
H6B H 0.910070 0.739324 0.244850 0.062 Uiso 1 1 calc R U . . .
C35 C 0.9718(3) 0.4451(3) 0.20814(12) 0.0557(8) Uani 1 1 d . . . . .
H35A H 0.974787 0.477043 0.239159 0.084 Uiso 1 1 calc R U . . .
H35B H 1.008898 0.384295 0.210138 0.084 Uiso 1 1 calc R U . . .
H35C H 0.902527 0.431666 0.198649 0.084 Uiso 1 1 calc R U . . .
C27 C 1.1329(3) 0.7711(3) 0.15835(13) 0.0656(11) Uani 1 1 d . . . . .
H27 H 1.121220 0.781569 0.190911 0.079 Uiso 1 1 calc R U . . .
C39 C 0.9469(3) 0.9079(3) 0.13862(15) 0.0656(10) Uani 1 1 d . . . . .
H39A H 0.977485 0.909692 0.170714 0.098 Uiso 1 1 calc R U . . .
H39B H 0.921015 0.972070 0.130201 0.098 Uiso 1 1 calc R U . . .
H39C H 0.996641 0.888887 0.116081 0.098 Uiso 1 1 calc R U . . .
C29 C 1.2347(3) 0.7910(4) 0.09203(18) 0.0949(18) Uani 1 1 d . . . . .
H29 H 1.292647 0.816405 0.078692 0.114 Uiso 1 1 calc R U . . .
C38 C 0.7821(3) 0.8700(3) 0.16869(13) 0.0589(9) Uani 1 1 d . . . . .
H38A H 0.730468 0.820547 0.170548 0.088 Uiso 1 1 calc R U . . .
H38B H 0.753104 0.929686 0.155620 0.088 Uiso 1 1 calc R U . . .
H38C H 0.811141 0.882554 0.200496 0.088 Uiso 1 1 calc R U . . .
C3 C 0.6090(3) 0.5697(3) 0.31476(11) 0.0546(9) Uani 1 1 d . . . . .
H3 H 0.589112 0.581157 0.346157 0.066 Uiso 1 1 calc R U . . .
C36 C 0.8621(2) 0.8345(2) 0.13682(11) 0.0457(7) Uani 1 1 d . . . . .
C40 C 0.4342(2) 0.6297(2) 0.16483(11) 0.0493(7) Uani 1 1 d . . . . .
H40A H 0.443257 0.669920 0.193281 0.074 Uiso 1 1 calc R U . . .
H40B H 0.423654 0.562409 0.174163 0.074 Uiso 1 1 calc R U . . .
H40C H 0.376455 0.652681 0.145869 0.074 Uiso 1 1 calc R U . . .
C7 C 0.9258(3) 0.6424(3) 0.30012(12) 0.0672(10) Uani 1 1 d . . . . .
H7A H 0.883291 0.594370 0.314691 0.101 Uiso 1 1 calc R U . . .
H7B H 0.954491 0.685183 0.324743 0.101 Uiso 1 1 calc R U . . .
H7C H 0.979032 0.609466 0.284005 0.101 Uiso 1 1 calc R U . . .
C32 C 1.0167(2) 0.5106(3) 0.17172(12) 0.0503(8) Uani 1 1 d . . . . .
C37 C 0.8215(3) 0.8249(3) 0.08572(12) 0.0582(9) Uani 1 1 d . . . . .
H37A H 0.874093 0.802155 0.065624 0.087 Uiso 1 1 calc R U . . .
H37B H 0.797515 0.887969 0.074315 0.087 Uiso 1 1 calc R U . . .
H37C H 0.766660 0.778434 0.084432 0.087 Uiso 1 1 calc R U . . .
C24 C 0.7012(3) 0.1384(2) 0.19193(13) 0.0659(11) Uani 1 1 d . . . . .
H24A H 0.640938 0.134944 0.210017 0.099 Uiso 1 1 calc R U . . .
H24B H 0.757863 0.115902 0.211757 0.099 Uiso 1 1 calc R U . . .
H24C H 0.693543 0.097395 0.163711 0.099 Uiso 1 1 calc R U . . .
C30 C 1.1689(3) 0.7381(4) 0.06407(15) 0.0807(13) Uani 1 1 d . . . . .
H30 H 1.182148 0.725879 0.031831 0.097 Uiso 1 1 calc R U . . .
C18 C 0.5699(3) 0.0156(2) 0.05890(12) 0.0625(10) Uani 1 1 d . . . . .
H18A H 0.600657 -0.015465 0.087039 0.094 Uiso 1 1 calc R U . . .
H18B H 0.573695 -0.027910 0.031623 0.094 Uiso 1 1 calc R U . . .
H18C H 0.500278 0.029738 0.064553 0.094 Uiso 1 1 calc R U . . .
C20 C 0.7295(3) 0.0833(3) 0.03508(12) 0.0635(10) Uani 1 1 d . . . . .
H20A H 0.766169 0.142246 0.027807 0.095 Uiso 1 1 calc R U . . .
H20B H 0.726118 0.041168 0.007156 0.095 Uiso 1 1 calc R U . . .
H20C H 0.763475 0.049414 0.061564 0.095 Uiso 1 1 calc R U . . .
C28 C 1.2178(3) 0.8075(4) 0.13913(17) 0.0842(14) Uani 1 1 d . . . . .
H28 H 1.264061 0.843552 0.158264 0.101 Uiso 1 1 calc R U . . .
C34 C 1.0166(3) 0.4585(3) 0.12402(14) 0.0715(11) Uani 1 1 d . . . . .
H34A H 0.948290 0.443762 0.113426 0.107 Uiso 1 1 calc R U . . .
H34B H 1.054418 0.398265 0.127435 0.107 Uiso 1 1 calc R U . . .
H34C H 1.047102 0.500063 0.100577 0.107 Uiso 1 1 calc R U . . .
C33 C 1.1226(3) 0.5363(3) 0.18865(19) 0.0877(15) Uani 1 1 d . . . . .
H33A H 1.156730 0.567753 0.162832 0.132 Uiso 1 1 calc R U . . .
H33B H 1.158206 0.477264 0.198182 0.132 Uiso 1 1 calc R U . . .
H33C H 1.120702 0.580438 0.215767 0.132 Uiso 1 1 calc R U . . .
C47 C 0.0718(4) 0.1016(3) 0.03992(14) 0.0921(17) Uani 1 1 d . . . . .
H47A H 0.087504 0.061954 0.068460 0.110 Uiso 1 1 calc R U . . .
H47B H 0.133209 0.109396 0.022352 0.110 Uiso 1 1 calc R U . . .
C46 C 0.0337(3) 0.2007(4) 0.05470(19) 0.1018(17) Uani 1 1 d . . . . .
H46A H 0.023002 0.241401 0.026523 0.153 Uiso 1 1 calc R U . . .
H46B H 0.082585 0.231390 0.076488 0.153 Uiso 1 1 calc R U . . .
H46C H -0.028957 0.192933 0.070568 0.153 Uiso 1 1 calc R U . . .
C48 C -0.0096(3) 0.0492(3) 0.00748(17) 0.0789(12) Uani 1 1 d . . . . .
H48A H -0.072066 0.048939 0.024639 0.095 Uiso 1 1 calc R U . . .
H48B H -0.021329 0.088954 -0.021378 0.095 Uiso 1 1 calc R U . . .
H1 H 0.770(3) 0.481(3) 0.1549(12) 0.066(10) Uiso 1 1 d . . . . .

loop_
_atom_site_aniso_label
_atom_site_aniso_U_11
_atom_site_aniso_U_22
_atom_site_aniso_U_33
_atom_site_aniso_U_23
_atom_site_aniso_U_13
_atom_site_aniso_U_12
Mn1 0.0306(2) 0.0303(2) 0.02711(19) -0.00040(16) -0.00408(16) -0.00072(18)
P1 0.0355(4) 0.0379(4) 0.0290(3) 0.0006(3) -0.0028(3) -0.0017(3)
P2 0.0390(4) 0.0336(4) 0.0358(3) 0.0025(3) -0.0019(3) 0.0078(3)
Si2 0.0298(4) 0.0361(4) 0.0339(3) -0.0037(3) -0.0041(3) 0.0003(3)
Si1 0.0323(4) 0.0310(4) 0.0291(3) 0.0020(3) -0.0050(3) -0.0011(3)
N1 0.0325(11) 0.0347(12) 0.0287(10) -0.0025(9) -0.0021(9) -0.0002(10)
N4 0.0385(13) 0.0315(12) 0.0337(11) 0.0025(9) -0.0086(9) -0.0001(10)
N3 0.0362(13) 0.0459(14) 0.0350(11) -0.0086(10) -0.0059(10) -0.0056(11)
C1 0.0382(15) 0.0383(15) 0.0337(13) 0.0011(11) 0.0004(11) 0.0000(12)
N2 0.0379(13) 0.0382(13) 0.0329(11) 0.0029(10) -0.0010(9) -0.0075(10)
N7 0.0311(12) 0.0424(14) 0.0444(12) -0.0001(11) -0.0061(10) 0.0017(10)
C11 0.0371(15) 0.0480(17) 0.0389(14) 0.0064(13) -0.0042(12) -0.0013(13)
N6 0.0333(13) 0.0393(13) 0.0469(13) -0.0008(10) 0.0000(10) 0.0004(10)
C10 0.0352(15) 0.0411(16) 0.0320(12) 0.0061(11) -0.0024(11) -0.0071(12)
C45 0.0566(19) 0.0443(17) 0.0343(13) -0.0053(12) -0.0003(13) -0.0024(15)
N5 0.0574(16) 0.0317(13) 0.0408(12) 0.0007(10) -0.0073(11) -0.0013(12)
C5 0.0377(15) 0.0392(16) 0.0353(13) -0.0059(12) -0.0045(11) 0.0015(12)
C43 0.0487(17) 0.0409(16) 0.0328(13) 0.0074(12) -0.0079(12) 0.0005(13)
C15 0.0410(15) 0.0396(16) 0.0295(12) 0.0072(11) -0.0045(11) -0.0067(12)
C14 0.0524(19) 0.0473(18) 0.0366(14) 0.0028(13) -0.0075(13) -0.0159(15)
C13 0.0437(18) 0.067(2) 0.0439(16) 0.0014(15) -0.0079(14) -0.0205(16)
C21 0.0510(18) 0.0348(16) 0.0466(15) 0.0031(12) -0.0162(14) 0.0065(13)
C25 0.0305(14) 0.0495(18) 0.0373(13) -0.0023(13) -0.0045(11) -0.0021(13)
C2 0.0517(18) 0.057(2) 0.0346(14) -0.0020(13) 0.0078(13) -0.0083(16)
C42 0.0403(16) 0.0408(16) 0.0397(14) 0.0070(12) -0.0084(12) 0.0047(13)
C16 0.0439(16) 0.0289(14) 0.0357(13) 0.0064(11) -0.0072(12) -0.0050(12)
C12 0.0323(16) 0.076(2) 0.0422(15) 0.0099(16) -0.0069(13) -0.0083(15)
C23 0.0456(19) 0.056(2) 0.069(2) -0.0095(17) -0.0169(16) 0.0111(16)
C41 0.0477(18) 0.0381(17) 0.0617(19) 0.0030(14) -0.0012(15) 0.0099(14)
C44 0.0463(18) 0.062(2) 0.0411(15) -0.0012(14) 0.0045(14) -0.0098(16)
C26 0.0323(15) 0.058(2) 0.0515(17) 0.0110(15) -0.0016(13) 0.0004(14)
C17 0.070(2) 0.0292(15) 0.0429(15) 0.0009(12) -0.0077(15) -0.0020(14)
C4 0.0550(19) 0.057(2) 0.0371(15) -0.0146(14) -0.0009(14) -0.0081(16)
C22 0.056(2) 0.0479(19) 0.0482(16) 0.0014(14) -0.0242(15) 0.0051(15)
C8 0.059(2) 0.0435(17) 0.0392(14) 0.0042(13) 0.0055(14) -0.0124(15)
C31 0.0455(19) 0.066(2) 0.0604(19) 0.0095(17) 0.0082(16) 0.0142(17)
C19 0.078(2) 0.0357(17) 0.0379(14) -0.0004(13) -0.0034(15) -0.0043(16)
C9 0.0494(19) 0.070(2) 0.0561(18) 0.0006(17) 0.0148(16) -0.0168(18)
C6 0.0505(19) 0.060(2) 0.0430(15) -0.0144(15) -0.0043(14) -0.0152(16)
C35 0.052(2) 0.053(2) 0.0603(19) 0.0085(16) -0.0147(16) 0.0104(16)
C27 0.0433(19) 0.092(3) 0.060(2) 0.022(2) -0.0124(16) -0.0185(19)
C39 0.061(2) 0.049(2) 0.087(3) -0.0029(19) 0.008(2) -0.0113(18)
C29 0.040(2) 0.135(5) 0.111(4) 0.068(3) 0.010(2) 0.002(3)
C38 0.058(2) 0.0459(19) 0.073(2) -0.0110(17) 0.0078(18) 0.0055(16)
C3 0.062(2) 0.068(2) 0.0345(14) -0.0100(14) 0.0086(14) -0.0041(18)
C36 0.0456(17) 0.0373(16) 0.0542(17) -0.0029(14) 0.0013(14) -0.0008(13)
C40 0.0507(19) 0.0470(18) 0.0504(17) 0.0018(14) 0.0051(14) 0.0088(15)
C7 0.059(2) 0.087(3) 0.0542(19) -0.0138(19) -0.0229(17) -0.007(2)
C32 0.0316(15) 0.0523(19) 0.066(2) 0.0049(16) -0.0056(14) 0.0118(14)
C37 0.068(2) 0.0459(19) 0.0593(19) 0.0036(16) -0.0073(17) 0.0121(17)
C24 0.095(3) 0.0368(18) 0.063(2) 0.0109(16) -0.031(2) 0.0086(18)
C30 0.061(3) 0.110(4) 0.073(3) 0.031(2) 0.021(2) 0.023(3)
C18 0.102(3) 0.0326(17) 0.0513(18) 0.0003(14) -0.0131(19) -0.0106(18)
C20 0.085(3) 0.048(2) 0.0572(19) -0.0027(16) 0.0040(19) 0.0114(19)
C28 0.041(2) 0.110(4) 0.099(3) 0.045(3) -0.018(2) -0.020(2)
C34 0.081(3) 0.059(2) 0.076(2) 0.0010(19) 0.017(2) 0.026(2)
C33 0.036(2) 0.082(3) 0.143(4) 0.035(3) -0.024(2) 0.0039(19)
C47 0.161(5) 0.059(3) 0.052(2) -0.0206(19) -0.043(3) 0.011(3)
C46 0.070(3) 0.121(4) 0.115(4) -0.039(3) 0.006(3) -0.006(3)
C48 0.073(3) 0.073(3) 0.091(3) -0.003(2) -0.003(2) -0.002(2)

loop_
_atom_type_symbol
_atom_type_description
_atom_type_scat_dispersion_real
_atom_type_scat_dispersion_imag
_atom_type_scat_source
C C 0.0181 0.0091 'International Tables Vol C Tables 4.2.6.8 and 6.1.1.4'
H H 0.0000 0.0000 'International Tables Vol C Tables 4.2.6.8 and 6.1.1.4'
N N 0.0311 0.0180 'International Tables Vol C Tables 4.2.6.8 and 6.1.1.4'
Si Si 0.2541 0.3302 'International Tables Vol C Tables 4.2.6.8 and 6.1.1.4'
P P 0.2955 0.4335 'International Tables Vol C Tables 4.2.6.8 and 6.1.1.4'
Mn Mn -0.5299 2.8052 'International Tables Vol C Tables 4.2.6.8 and 6.1.1.4'

loop_
_geom_angle_atom_site_label_1
_geom_angle_atom_site_label_2
_geom_angle_atom_site_label_3
_geom_angle
_geom_angle_site_symmetry_1
_geom_angle_site_symmetry_3
_geom_angle_publ_flag
N1 Mn1 Si2 82.04(6) . . ?
N1 Mn1 P1 175.07(7) . . ?
Si2 Mn1 P1 102.32(3) . . ?
N1 Mn1 P2 95.55(6) . . ?
Si2 Mn1 P2 116.61(3) . . ?
P1 Mn1 P2 84.59(3) . . ?
N1 Mn1 Si1 81.32(7) . . ?
Si2 Mn1 Si1 147.50(3) . . ?
P1 Mn1 Si1 93.75(3) . . ?
P2 Mn1 Si1 92.67(3) . . ?
C45 P1 C44 97.46(15) . . ?
C45 P1 C43 101.01(14) . . ?
C44 P1 C43 101.75(14) . . ?
C45 P1 Mn1 119.37(10) . . ?
C44 P1 Mn1 122.94(10) . . ?
C43 P1 Mn1 110.89(9) . . ?
C40 P2 C41 96.28(15) . . ?
C40 P2 C42 106.52(14) . . ?
C41 P2 C42 98.83(14) . . ?
C40 P2 Mn1 120.32(10) . . ?
C41 P2 Mn1 123.60(11) . . ?
C42 P2 Mn1 108.36(10) . . ?
N3 Si2 N7 105.10(11) . . ?
N3 Si2 N6 102.22(11) . . ?
N7 Si2 N6 68.48(11) . . ?
N3 Si2 Mn1 102.26(8) . . ?
N7 Si2 Mn1 133.24(8) . . ?
N6 Si2 Mn1 139.58(8) . . ?
N2 Si1 N4 105.54(11) . . ?
N2 Si1 C10 102.84(11) . . ?
N4 Si1 C10 86.50(12) . . ?
N2 Si1 Mn1 98.19(8) . . ?
N4 Si1 Mn1 128.38(8) . . ?
C10 Si1 Mn1 131.83(9) . . ?
C1 N1 C5 118.3(2) . . ?
C1 N1 Mn1 120.93(17) . . ?
C5 N1 Mn1 120.68(18) . . ?
C16 N4 C21 119.2(2) . . ?
C16 N4 Si1 112.50(17) . . ?
C21 N4 Si1 125.35(18) . . ?
C5 N3 C6 118.4(2) . . ?
C5 N3 Si2 116.90(18) . . ?
C6 N3 Si2 124.7(2) . . ?
N2 C1 N1 116.7(2) . . ?
N2 C1 C2 122.3(3) . . ?
N1 C1 C2 121.0(3) . . ?
C1 N2 C8 119.0(2) . . ?
C1 N2 Si1 118.96(18) . . ?
C8 N2 Si1 120.59(19) . . ?
C25 N7 C32 130.4(2) . . ?
C25 N7 Si2 92.02(18) . . ?
C32 N7 Si2 136.9(2) . . ?
C12 C11 C10 120.9(3) . . ?
C25 N6 C36 131.3(3) . . ?
C25 N6 Si2 91.44(19) . . ?
C36 N6 Si2 134.4(2) . . ?
C15 C10 C11 118.1(3) . . ?
C15 C10 Si1 110.0(2) . . ?
C11 C10 Si1 131.7(2) . . ?
C16 N5 C17 131.3(3) . . ?
N1 C5 N3 116.4(2) . . ?
N1 C5 C4 121.1(3) . . ?
N3 C5 C4 122.6(3) . . ?
C42 C43 P1 108.72(18) . . ?
C10 C15 C14 120.6(3) . . ?
C10 C15 C16 113.5(2) . . ?
C14 C15 C16 125.6(3) . . ?
C13 C14 C15 120.1(3) . . ?
C14 C13 C12 120.3(3) . . ?
N4 C21 C23 111.8(2) . . ?
N4 C21 C22 108.5(2) . . ?
C23 C21 C22 108.4(3) . . ?
N4 C21 C24 109.9(3) . . ?
C23 C21 C24 111.8(3) . . ?
C22 C21 C24 106.3(3) . . ?
N6 C25 N7 107.1(2) . . ?
N6 C25 C26 125.8(3) . . ?
N7 C25 C26 127.1(3) . . ?
C3 C2 C1 119.3(3) . . ?
C43 C42 P2 106.98(19) . . ?
N5 C16 N4 119.2(3) . . ?
N5 C16 C15 132.1(3) . . ?
N4 C16 C15 108.7(2) . . ?
C13 C12 C11 120.0(3) . . ?
C27 C26 C31 120.0(3) . . ?
C27 C26 C25 119.7(3) . . ?
C31 C26 C25 120.3(3) . . ?
N5 C17 C20 103.2(3) . . ?
N5 C17 C18 110.2(2) . . ?
C20 C17 C18 107.5(3) . . ?
N5 C17 C19 115.5(2) . . ?
C20 C17 C19 106.6(3) . . ?
C18 C17 C19 113.0(3) . . ?
C3 C4 C5 118.9(3) . . ?
N2 C8 C9 115.0(3) . . ?
C26 C31 C30 119.5(4) . . ?
N3 C6 C7 114.4(3) . . ?
C26 C27 C28 120.3(4) . . ?
C30 C29 C28 120.8(4) . . ?
C2 C3 C4 120.7(3) . . ?
N6 C36 C38 105.3(3) . . ?
N6 C36 C37 108.5(2) . . ?
C38 C36 C37 110.6(3) . . ?
N6 C36 C39 114.7(3) . . ?
C38 C36 C39 108.5(3) . . ?
C37 C36 C39 109.2(3) . . ?
N7 C32 C35 106.8(3) . . ?
N7 C32 C34 109.2(3) . . ?
C35 C32 C34 109.3(3) . . ?
N7 C32 C33 112.1(3) . . ?
C35 C32 C33 108.9(3) . . ?
C34 C32 C33 110.6(3) . . ?
C29 C30 C31 119.9(4) . . ?
C29 C28 C27 119.4(4) . . ?
C46 C47 C48 109.6(4) . . ?
C48 C48 C47 118.0(5) 3 . ?

loop_
_geom_bond_atom_site_label_1
_geom_bond_atom_site_label_2
_geom_bond_distance
_geom_bond_site_symmetry_2
_geom_bond_publ_flag
Mn1 N1 2.076(2) . ?
Mn1 Si2 2.2132(8) . ?
Mn1 P1 2.2214(7) . ?
Mn1 P2 2.2531(8) . ?
Mn1 Si1 2.3207(8) . ?
P1 C45 1.834(3) . ?
P1 C44 1.837(3) . ?
P1 C43 1.855(3) . ?
P2 C40 1.840(3) . ?
P2 C41 1.845(3) . ?
P2 C42 1.848(3) . ?
Si2 N3 1.776(2) . ?
Si2 N7 1.888(2) . ?
Si2 N6 1.906(3) . ?
Si1 N2 1.790(2) . ?
Si1 N4 1.813(2) . ?
Si1 C10 1.915(3) . ?
N1 C1 1.375(4) . ?
N1 C5 1.375(3) . ?
N4 C16 1.403(3) . ?
N4 C21 1.490(4) . ?
N3 C5 1.378(4) . ?
N3 C6 1.474(3) . ?
C1 N2 1.366(3) . ?
C1 C2 1.399(4) . ?
N2 C8 1.468(4) . ?
N7 C25 1.330(4) . ?
N7 C32 1.486(4) . ?
C11 C12 1.389(4) . ?
C11 C10 1.404(4) . ?
N6 C25 1.324(4) . ?
N6 C36 1.480(4) . ?
C10 C15 1.397(4) . ?
N5 C16 1.287(4) . ?
N5 C17 1.460(4) . ?
C5 C4 1.404(4) . ?
C43 C42 1.529(4) . ?
C15 C14 1.398(4) . ?
C15 C16 1.498(4) . ?
C14 C13 1.377(5) . ?
C13 C12 1.381(5) . ?
C21 C23 1.527(5) . ?
C21 C22 1.530(4) . ?
C21 C24 1.538(4) . ?
C25 C26 1.495(4) . ?
C2 C3 1.374(4) . ?
C26 C27 1.383(5) . ?
C26 C31 1.385(5) . ?
C17 C20 1.529(5) . ?
C17 C18 1.535(4) . ?
C17 C19 1.542(4) . ?
C4 C3 1.374(5) . ?
C8 C9 1.514(5) . ?
C31 C30 1.393(5) . ?
C6 C7 1.518(5) . ?
C35 C32 1.516(5) . ?
C27 C28 1.384(5) . ?
C39 C36 1.530(4) . ?
C29 C30 1.375(7) . ?
C29 C28 1.377(7) . ?
C38 C36 1.516(4) . ?
C36 C37 1.528(4) . ?
C32 C34 1.527(5) . ?
C32 C33 1.531(5) . ?
C47 C46 1.529(6) . ?
C47 C48 1.578(6) . ?
C48 C48 1.452(8) 3 ?
